data_2220321
loop_
_publ_author_name
'Liang, Jin-hua'
'Dong, Su-lan'
'Cang, Hui'
'Wang, Jin-tang'

_publ_section_title
;
 3,3'-Dimethyl-1,1'-(propane-1,3-diyl)diimidazol-1-ium
 bis(hexafluorophosphate)
;
_journal_coeditor_code RN2047
_journal_issue 12
_journal_name_full 'Acta Crystallographica Section E'
_journal_page_first o2480
_journal_paper_doi 10.1107/S160053680803746X
_journal_volume 64
_journal_year 2008
_chemical_formula_iupac 'C11 H18 N4 2+, 2P F6 -'
_chemical_formula_moiety 'C11 H18 N4 2+, 2(P F6 -)'
_chemical_formula_sum 'C11 H18 F12 N4 P2'
_chemical_formula_weight 496.23
_chemical_melting_point 414
_chemical_name_systematic
;3,3'-Dimethyl-1,1'-(propane-1,3-diyl)diimidazol-1-ium
 bis(hexafluorophosphate)
;
_space_group_IT_number 2
_symmetry_cell_setting triclinic
_symmetry_space_group_name_Hall '-P 1'
_symmetry_space_group_name_H-M 'P -1'
_atom_sites_solution_hydrogens geom
_atom_sites_solution_primary direct
_atom_sites_solution_secondary difmap
_audit_creation_method SHELXL-97
_cell_angle_alpha 107.99(3)
_cell_angle_beta 104.50(3)
_cell_angle_gamma 96.35(3)
_cell_formula_units_Z 2
_cell_length_a 8.2300(16)
_cell_length_b 10.192(2)
_cell_length_c 12.856(3)
_cell_measurement_reflns_used 25
_cell_measurement_temperature 298(2)
_cell_measurement_theta_max 12
_cell_measurement_theta_min 10
_cell_volume 972.1(5)
_computing_cell_refinement 'CAD-4 Software (Enraf--Nonius, 1989)'
_computing_data_collection 'CAD-4 Software (Enraf--Nonius, 1989)'
_computing_data_reduction 'XCAD4 (Harms & Wocadlo, 1995)'
_computing_molecular_graphics 'SHELXTL (Sheldrick, 2008)'
_computing_publication_material 'SHELXTL (Sheldrick, 2008)'
_computing_structure_refinement 'SHELXL97 (Sheldrick, 2008)'
_computing_structure_solution 'SHELXS97 (Sheldrick, 2008)'
_diffrn_ambient_temperature 298(2)
_diffrn_measured_fraction_theta_full 1.000
_diffrn_measured_fraction_theta_max 1.000
_diffrn_measurement_device_type 'Enraf--Nonius CAD-4'
_diffrn_measurement_method \w/2\q
_diffrn_radiation_monochromator graphite
_diffrn_radiation_source 'fine-focus sealed tube'
_diffrn_radiation_type MoK\a
_diffrn_radiation_wavelength 0.71073
_diffrn_reflns_av_R_equivalents 0.000
_diffrn_reflns_av_sigmaI/netI 0.028
_diffrn_reflns_limit_h_max 9
_diffrn_reflns_limit_h_min -9
_diffrn_reflns_limit_k_max 11
_diffrn_reflns_limit_k_min -12
_diffrn_reflns_limit_l_max 15
_diffrn_reflns_limit_l_min 0
_diffrn_reflns_number 3484
_diffrn_reflns_theta_full 25.16
_diffrn_reflns_theta_max 25.16
_diffrn_reflns_theta_min 1.75
_diffrn_standards_decay_% 0
_diffrn_standards_interval_count 200
_diffrn_standards_number 3
_exptl_absorpt_coefficient_mu 0.340
_exptl_absorpt_correction_T_max 0.9351
_exptl_absorpt_correction_T_min 0.9048
_exptl_absorpt_correction_type psi-scan
_exptl_absorpt_process_details '(North <i>et al.</i>,  1968)'
_exptl_crystal_colour colorless
_exptl_crystal_density_diffrn 1.695
_exptl_crystal_density_method 'not measured'
_exptl_crystal_description block
_exptl_crystal_F_000 500
_exptl_crystal_size_max 0.30
_exptl_crystal_size_mid 0.30
_exptl_crystal_size_min 0.20
_refine_diff_density_max 0.303
_refine_diff_density_min -0.476
_refine_ls_extinction_method none
_refine_ls_goodness_of_fit_ref 0.971
_refine_ls_hydrogen_treatment constr
_refine_ls_matrix_type full
_refine_ls_number_parameters 372
_refine_ls_number_reflns 3484
_refine_ls_number_restraints 0
_refine_ls_restrained_S_all 0.971
_refine_ls_R_factor_all 0.0822
_refine_ls_R_factor_gt 0.0648
_refine_ls_shift/su_max 0.008
_refine_ls_shift/su_mean 0.001
_refine_ls_structure_factor_coef Fsqd
_refine_ls_weighting_details 'calc w=1/[\s^2^(Fo^2^)+(0.1017P)^2^+1.1631P] where P=(Fo^2^+2Fc^2^)/3'
_refine_ls_weighting_scheme calc
_refine_ls_wR_factor_gt 0.1667
_refine_ls_wR_factor_ref 0.1795
_reflns_number_gt 2637
_reflns_number_total 3484
_reflns_threshold_expression I>2\s(I)
_cod_data_source_file rn2047.cif
_cod_data_source_block I
_cod_depositor_comments
;
The following automatic conversions were performed:
'_symmetry_cell_setting' value 'Triclinic' changed to 'triclinic'
according to '/home/saulius/struct/CIF-dictionaries/cif_core.dic'
dictionary named 'cif_core.dic' version 2.4.1 from 2010-06-29.

Automatic conversion script
Id: cif_fix_enum 1527 2010-12-29 10:47:43Z saulius 

The following automatic conversions were performed:

'_symmetry_cell_setting' value 'Triclinic' changed to 'triclinic'
according to /home/saulius/struct/CIF-dictionaries/cif_core.dic
dictionary named 'cif_core.dic' version 2.4.1 from 2010-06-29.

Automatic conversion script
Id: cif_fix_values 1715 2011-07-08 13:25:40Z adriana 
;
_cod_database_code 2220321
_cod_database_fobs_code 2220321

loop_
_symmetry_equiv_pos_as_xyz
'x, y, z'
'-x, -y, -z'

loop_
_atom_site_type_symbol
_atom_site_label
_atom_site_fract_x
_atom_site_fract_y
_atom_site_fract_z
_atom_site_U_iso_or_equiv
_atom_site_adp_type
_atom_site_calc_flag
_atom_site_refinement_flags
_atom_site_occupancy
_atom_site_disorder_assembly
_atom_site_disorder_group
P P1 0.17011(11) 0.74314(10) 0.95610(8) 0.0542(3) Uani d . 1 . .
F F1 0.2940(19) 0.681(2) 1.0328(16) 0.131(5) Uani d P 0.65(2) A 1
F F2 0.0282(10) 0.752(2) 0.8566(8) 0.109(4) Uani d P 0.65(2) A 1
F F3 0.2002(14) 0.6372(10) 0.8485(8) 0.108(4) Uani d P 0.65(2) A 1
F F4 0.114(3) 0.871(3) 1.042(3) 0.104(9) Uani d P 0.35(2) A 1
F F5 0.0358(18) 0.6358(16) 0.9717(13) 0.105(4) Uani d P 0.65(2) A 1
F F6 0.3276(19) 0.8550(14) 0.9610(14) 0.089(4) Uani d P 0.65(2) A 1
F F1' 0.309(3) 0.753(3) 1.0618(19) 0.116(7) Uani d P 0.35(2) A 2
F F2' 0.072(3) 0.838(3) 0.894(2) 0.107(6) Uani d P 0.35(2) A 2
F F3' 0.229(3) 0.618(2) 0.880(3) 0.154(13) Uani d P 0.35(2) A 2
F F4' 0.143(2) 0.8495(18) 1.0606(13) 0.115(5) Uani d P 0.65(2) A 2
F F5' 0.004(3) 0.643(3) 0.937(3) 0.151(12) Uani d P 0.35(2) A 2
F F6' 0.298(4) 0.843(3) 0.936(2) 0.097(8) Uani d P 0.35(2) A 2
P P2 0.71510(11) 0.77369(9) 0.42397(8) 0.0508(3) Uani d . 1 . .
F F7 0.863(3) 0.772(3) 0.536(2) 0.073(5) Uani d P 0.41(5) B 1
F F8 0.671(5) 0.902(2) 0.513(3) 0.119(8) Uani d P 0.41(5) B 1
F F9 0.573(4) 0.776(5) 0.328(3) 0.135(11) Uani d P 0.41(5) B 1
F F10 0.803(4) 0.865(3) 0.380(3) 0.070(4) Uani d P 0.41(5) B 1
F F11 0.765(3) 0.6468(16) 0.3366(17) 0.084(5) Uani d P 0.41(5) B 1
F F12 0.588(3) 0.659(2) 0.4499(13) 0.039(4) Uani d P 0.41(5) B 1
F F8' 0.633(2) 0.8923(15) 0.4897(19) 0.088(4) Uani d P 0.59(5) B 2
F F9' 0.561(2) 0.747(2) 0.3081(16) 0.080(4) Uani d P 0.59(5) B 2
F F7' 0.864(3) 0.800(4) 0.526(2) 0.127(8) Uani d P 0.59(5) B 2
F F11' 0.791(2) 0.6508(15) 0.359(2) 0.093(4) Uani d P 0.59(5) B 2
F F10' 0.849(3) 0.891(2) 0.402(2) 0.075(3) Uani d P 0.59(5) B 2
F F12' 0.602(3) 0.673(2) 0.4581(16) 0.083(6) Uani d P 0.59(5) B 2
N N1 0.6733(4) 0.7139(4) 0.9682(3) 0.0524(8) Uani d . 1 . .
C C1 0.7252(7) 0.7372(7) 1.0910(4) 0.0879(17) Uani d . 1 . .
H H1A 0.7686 0.8359 1.1336 0.132 Uiso calc R 1 . .
H H1B 0.8132 0.6858 1.1081 0.132 Uiso calc R 1 . .
H H1C 0.6281 0.7052 1.1119 0.132 Uiso calc R 1 . .
N N2 0.6251(4) 0.7563(3) 0.8105(2) 0.0432(7) Uani d . 1 . .
C C2 0.6823(4) 0.8143(4) 0.9236(3) 0.0452(8) Uani d . 1 . .
H H2A 0.7224 0.9101 0.9650 0.054 Uiso calc R 1 . .
N N3 0.2487(4) 0.7375(3) 0.5612(3) 0.0450(7) Uani d . 1 . .
C C3 0.5781(5) 0.6144(4) 0.7827(4) 0.0597(11) Uani d . 1 . .
H H3A 0.5335 0.5478 0.7091 0.072 Uiso calc R 1 . .
N N4 0.1799(4) 0.6783(3) 0.3781(3) 0.0458(7) Uani d . 1 . .
C C4 0.6078(5) 0.5889(4) 0.8803(4) 0.0645(12) Uani d . 1 . .
H H4A 0.5874 0.5008 0.8873 0.077 Uiso calc R 1 . .
C C5 0.6155(6) 0.8329(5) 0.7305(4) 0.0671(12) Uani d . 1 . .
H H5A 0.5976 0.7665 0.6540 0.081 Uiso calc R 1 . .
H H5B 0.7237 0.8980 0.7523 0.081 Uiso calc R 1 . .
C C6 0.4733(7) 0.9135(5) 0.7285(4) 0.0737(14) Uani d . 1 . .
H H6A 0.4898 0.9764 0.8060 0.088 Uiso calc R 1 . .
H H6B 0.4830 0.9715 0.6822 0.088 Uiso calc R 1 . .
C C7 0.2951(6) 0.8265(5) 0.6833(4) 0.0699(13) Uani d . 1 . .
H H7A 0.2848 0.7666 0.7281 0.084 Uiso calc R 1 . .
H H7B 0.2147 0.8886 0.6931 0.084 Uiso calc R 1 . .
C C8 0.2296(4) 0.7848(4) 0.4749(3) 0.0440(8) Uani d . 1 . .
H H8A 0.2486 0.8793 0.4819 0.053 Uiso calc R 1 . .
C C9 0.1662(5) 0.5574(4) 0.4025(4) 0.0606(11) Uani d . 1 . .
H H9A 0.1337 0.4660 0.3495 0.073 Uiso calc R 1 . .
C C10 0.2074(5) 0.5934(4) 0.5150(4) 0.0609(11) Uani d . 1 . .
H H10A 0.2082 0.5320 0.5556 0.073 Uiso calc R 1 . .
C C11 0.1433(6) 0.6887(6) 0.2638(4) 0.0789(14) Uani d . 1 . .
H H11A 0.1623 0.7862 0.2709 0.118 Uiso calc R 1 . .
H H11B 0.0261 0.6447 0.2209 0.118 Uiso calc R 1 . .
H H11C 0.2176 0.6422 0.2247 0.118 Uiso calc R 1 . .

loop_
_atom_site_aniso_label
_atom_site_aniso_U_11
_atom_site_aniso_U_22
_atom_site_aniso_U_33
_atom_site_aniso_U_12
_atom_site_aniso_U_13
_atom_site_aniso_U_23
P1 0.0474(5) 0.0577(6) 0.0566(6) 0.0048(4) 0.0160(4) 0.0139(4)
F1 0.124(8) 0.185(12) 0.171(12) 0.084(8) 0.069(8) 0.146(11)
F2 0.081(4) 0.157(10) 0.082(5) 0.029(6) 0.005(3) 0.047(6)
F3 0.141(7) 0.077(5) 0.081(5) -0.021(5) 0.066(4) -0.019(3)
F4 0.098(10) 0.049(6) 0.17(2) 0.013(6) 0.100(12) -0.003(9)
F5 0.107(9) 0.090(6) 0.131(6) -0.011(5) 0.063(6) 0.047(5)
F6 0.068(4) 0.059(4) 0.130(10) -0.007(3) 0.047(5) 0.013(5)
F1' 0.073(7) 0.159(18) 0.093(8) 0.019(11) -0.019(7) 0.050(12)
F2' 0.091(11) 0.111(12) 0.139(15) 0.061(10) 0.019(10) 0.070(11)
F3' 0.174(16) 0.104(11) 0.12(3) -0.081(12) 0.09(2) -0.047(15)
F4' 0.174(11) 0.088(8) 0.079(5) 0.007(6) 0.077(6) 0.000(5)
F5' 0.060(7) 0.090(13) 0.24(3) -0.031(7) 0.080(13) -0.039(14)
F6' 0.131(18) 0.096(11) 0.057(7) -0.035(9) 0.054(9) 0.017(6)
P2 0.0517(5) 0.0472(5) 0.0584(6) 0.0079(4) 0.0169(4) 0.0189(4)
F7 0.055(6) 0.096(8) 0.063(7) 0.011(5) -0.004(5) 0.040(7)
F8 0.23(2) 0.039(6) 0.108(10) -0.009(9) 0.120(12) 0.005(6)
F9 0.093(12) 0.21(3) 0.128(19) 0.047(15) 0.005(11) 0.12(2)
F10 0.063(10) 0.053(10) 0.089(9) -0.027(6) 0.026(8) 0.027(8)
F11 0.129(11) 0.052(7) 0.060(7) -0.011(8) 0.058(6) -0.008(6)
F12 0.049(6) 0.027(5) 0.041(6) -0.003(4) 0.021(4) 0.011(4)
F8' 0.109(7) 0.042(5) 0.144(11) 0.041(5) 0.087(6) 0.029(6)
F9' 0.059(5) 0.120(7) 0.059(5) 0.015(4) 0.008(3) 0.036(5)
F7' 0.081(7) 0.191(17) 0.104(8) -0.001(9) -0.013(5) 0.084(9)
F11' 0.098(6) 0.084(7) 0.157(12) 0.063(6) 0.096(7) 0.063(8)
F10' 0.068(8) 0.046(6) 0.103(9) -0.028(5) 0.044(7) 0.017(5)
F12' 0.085(9) 0.066(9) 0.110(10) 0.005(6) 0.055(8) 0.032(7)
N1 0.0406(17) 0.073(2) 0.0564(19) 0.0199(15) 0.0175(15) 0.0355(18)
C1 0.074(3) 0.144(5) 0.075(3) 0.039(3) 0.024(3) 0.072(4)
N2 0.0390(15) 0.0474(17) 0.0381(15) 0.0049(12) 0.0096(12) 0.0108(13)
C2 0.0433(19) 0.047(2) 0.0394(19) 0.0078(15) 0.0073(15) 0.0113(16)
N3 0.0434(16) 0.0528(18) 0.0523(18) 0.0164(13) 0.0173(14) 0.0321(15)
C3 0.052(2) 0.046(2) 0.065(3) 0.0067(17) 0.013(2) 0.0041(19)
N4 0.0344(15) 0.0536(18) 0.0444(17) 0.0071(13) 0.0079(12) 0.0139(14)
C4 0.050(2) 0.050(2) 0.101(4) 0.0120(18) 0.024(2) 0.033(2)
C5 0.065(3) 0.085(3) 0.047(2) -0.006(2) 0.010(2) 0.030(2)
C6 0.111(4) 0.059(3) 0.039(2) 0.019(3) 0.002(2) 0.0170(19)
C7 0.081(3) 0.097(4) 0.050(2) 0.047(3) 0.026(2) 0.035(2)
C8 0.0453(19) 0.0414(19) 0.051(2) 0.0084(15) 0.0115(16) 0.0261(17)
C9 0.044(2) 0.037(2) 0.089(3) 0.0003(16) 0.012(2) 0.014(2)
C10 0.048(2) 0.054(2) 0.094(3) 0.0080(18) 0.018(2) 0.049(2)
C11 0.068(3) 0.108(4) 0.053(3) 0.020(3) 0.009(2) 0.024(3)

loop_
_atom_type_symbol
_atom_type_description
_atom_type_scat_dispersion_real
_atom_type_scat_dispersion_imag
_atom_type_scat_source
C C 0.0033 0.0016 'International Tables Vol C Tables 4.2.6.8 and 6.1.1.4'
H H 0.0000 0.0000 'International Tables Vol C Tables 4.2.6.8 and 6.1.1.4'
N N 0.0061 0.0033 'International Tables Vol C Tables 4.2.6.8 and 6.1.1.4'
F F 0.0171 0.0103 'International Tables Vol C Tables 4.2.6.8 and 6.1.1.4'
P P 0.1023 0.0942 'International Tables Vol C Tables 4.2.6.8 and 6.1.1.4'

loop_
_geom_angle_atom_site_label_1
_geom_angle_atom_site_label_2
_geom_angle_atom_site_label_3
_geom_angle
F2 P1 F5' 70.4(13)
F5' P1 F4' 90.8(12)
F5' P1 F6' 160(2)
F4' P1 F6' 97.2(11)
F2 P1 F1 160.9(14)
F5' P1 F1' 112(2)
F4' P1 F1' 71.3(12)
F6' P1 F1' 87.2(14)
F5' P1 F3' 89.3(13)
F4' P1 F3' 161.5(16)
F6' P1 F3' 88.8(14)
F1' P1 F3' 91.6(14)
F2 P1 F5 88.4(7)
F1 P1 F5 80.4(9)
F2 P1 F3 77.4(8)
F1 P1 F3 88.5(7)
F5 P1 F3 96.3(7)
F5' P1 F2' 93.1(12)
F4' P1 F2' 81.4(13)
F6' P1 F2' 70.4(15)
F1' P1 F2' 142(2)
F3' P1 F2' 117(2)
F2 P1 F6 101.0(9)
F1 P1 F6 91.1(7)
F5 P1 F6 170.3(9)
F3 P1 F6 88.2(6)
F2 P1 F4 88.3(15)
F1 P1 F4 106.7(12)
F5 P1 F4 89.2(10)
F3 P1 F4 164.5(13)
F6 P1 F4 88.6(9)
P1 F1' F4' 54.9(9)
P1 F4' F1' 53.8(8)
F11' P2 F7' 87.0(11)
F11' P2 F12' 92.0(9)
F7' P2 F12' 93.3(13)
F9 P2 F7 175.4(16)
F9 P2 F10 79(2)
F7 P2 F10 104.1(17)
F11' P2 F8' 177.5(8)
F7' P2 F8' 93.5(11)
F12' P2 F8' 85.5(9)
F11' P2 F10' 90.5(10)
F7' P2 F10' 81.4(19)
F12' P2 F10' 174.0(13)
F8' P2 F10' 92.0(10)
F9 P2 F8 91.7(16)
F7 P2 F8 85.2(16)
F10 P2 F8 92.9(14)
F9 P2 F12 90.7(15)
F7 P2 F12 86.0(11)
F10 P2 F12 169.4(14)
F8 P2 F12 91.3(10)
F9 P2 F11 89.6(16)
F7 P2 F11 93.5(12)
F10 P2 F11 86.4(15)
F8 P2 F11 178.3(13)
F12 P2 F11 89.8(9)
F11' P2 F9' 91.1(10)
F7' P2 F9' 176.2(13)
F12' P2 F9' 90.1(10)
F8' P2 F9' 88.5(10)
F10' P2 F9' 95.3(12)
C2 N1 C4 107.8(3)
C2 N1 C1 124.8(4)
C4 N1 C1 127.3(4)
N1 C1 H1A 109.5
N1 C1 H1B 109.5
H1A C1 H1B 109.5
N1 C1 H1C 109.5
H1A C1 H1C 109.5
H1B C1 H1C 109.5
C2 N2 C3 108.1(3)
C2 N2 C5 125.3(3)
C3 N2 C5 126.6(3)
N1 C2 N2 108.9(3)
N1 C2 H2A 125.6
N2 C2 H2A 125.6
C8 N3 C10 107.2(3)
C8 N3 C7 125.2(3)
C10 N3 C7 127.5(3)
C4 C3 N2 107.2(4)
C4 C3 H3A 126.4
N2 C3 H3A 126.4
C8 N4 C9 108.1(3)
C8 N4 C11 125.4(4)
C9 N4 C11 126.5(4)
C3 C4 N1 108.0(4)
C3 C4 H4A 126.0
N1 C4 H4A 126.0
N2 C5 C6 112.3(4)
N2 C5 H5A 109.2
C6 C5 H5A 109.2
N2 C5 H5B 109.1
C6 C5 H5B 109.1
H5A C5 H5B 107.9
C7 C6 C5 115.9(4)
C7 C6 H6A 108.3
C5 C6 H6A 108.3
C7 C6 H6B 108.3
C5 C6 H6B 108.3
H6A C6 H6B 107.4
N3 C7 C6 113.1(4)
N3 C7 H7A 109.0
C6 C7 H7A 109.0
N3 C7 H7B 109.0
C6 C7 H7B 109.0
H7A C7 H7B 107.8
N4 C8 N3 109.4(3)
N4 C8 H8A 125.3
N3 C8 H8A 125.3
C10 C9 N4 107.6(4)
C10 C9 H9A 126.2
N4 C9 H9A 126.2
C9 C10 N3 107.6(3)
C9 C10 H10A 126.2
N3 C10 H10A 126.2
N4 C11 H11A 109.5
N4 C11 H11B 109.5
H11A C11 H11B 109.5
N4 C11 H11C 109.5
H11A C11 H11C 109.5
H11B C11 H11C 109.5

loop_
_geom_bond_atom_site_label_1
_geom_bond_atom_site_label_2
_geom_bond_distance
P1 F2 1.536(8)
P1 F5' 1.534(19)
P1 F4' 1.528(12)
P1 F6' 1.51(2)
P1 F1 1.563(10)
P1 F1' 1.509(18)
P1 F3' 1.556(16)
P1 F5 1.561(11)
P1 F3 1.565(7)
P1 F2' 1.601(12)
P1 F6 1.603(14)
P1 F4 1.62(2)
F1' F4' 1.77(3)
P2 F11' 1.565(10)
P2 F7' 1.48(2)
P2 F12' 1.54(2)
P2 F9 1.48(3)
P2 F7 1.65(3)
P2 F10 1.44(3)
P2 F8' 1.572(9)
P2 F10' 1.674(19)
P2 F8 1.596(18)
P2 F12 1.65(2)
P2 F11 1.597(13)
P2 F9' 1.62(2)
N1 C2 1.323(5)
N1 C4 1.358(6)
N1 C1 1.463(5)
C1 H1A 0.9600
C1 H1B 0.9600
C1 H1C 0.9600
N2 C2 1.322(4)
N2 C3 1.362(5)
N2 C5 1.465(5)
C2 H2A 0.9300
N3 C8 1.322(4)
N3 C10 1.369(5)
N3 C7 1.475(5)
C3 C4 1.328(6)
C3 H3A 0.9300
N4 C8 1.307(5)
N4 C9 1.362(5)
N4 C11 1.463(5)
C4 H4A 0.9300
C5 C6 1.501(7)
C5 H5A 0.9700
C5 H5B 0.9700
C6 C7 1.497(7)
C6 H6A 0.9700
C6 H6B 0.9700
C7 H7A 0.9700
C7 H7B 0.9700
C8 H8A 0.9300
C9 C10 1.319(6)
C9 H9A 0.9300
C10 H10A 0.9300
C11 H11A 0.9600
C11 H11B 0.9600
C11 H11C 0.9600

loop_
_geom_hbond_atom_site_label_D
_geom_hbond_atom_site_label_H
_geom_hbond_atom_site_label_A
_geom_hbond_site_symmetry_A
_geom_hbond_distance_DH
_geom_hbond_distance_HA
_geom_hbond_distance_DA
_geom_hbond_angle_DHA
_geom_hbond_publ_flag
C2 H2A F6 2_677 0.9300 2.4100 3.256(16) 151.00 yes
C7 H7A F3 . 0.9700 2.4900 3.446(12) 167.00 yes
